data_4132410
loop_
_publ_author_name
'Dhers, S\'ebastien'
'Mondal, Abhishake'
'Aguil\`a, David'
'Ram\'irez, Juan'
'Vela, Sergi'
'Dechambenoit, Pierre'
'Rouzi\`eres, Mathieu'
'Nitschke, Jonathan R.'
'Cl\'erac, Rodolphe'
'Lehn, Jean-Marie'

_publ_section_title
;
 Spin State Chemistry: Modulation of Ligand p K<sub>a</sub> by Spin State
 Switching in a [2\\times 2] Iron(II) Grid-Type Complex.
;
_journal_issue 26
_journal_name_full 'Journal of the American Chemical Society'
_journal_page_first 8218
_journal_page_last 8227
_journal_paper_doi 10.1021/jacs.8b03735
_journal_volume 140
_journal_year 2018
_chemical_formula_moiety 'C88 H70 Fe4 N32, 6(B F4), 8(C2 H3 N)'
_chemical_formula_sum 'C104 H94 B6 F24 Fe4 N40'
_chemical_formula_weight 2648.45
_space_group_crystal_system monoclinic
_space_group_IT_number 14
_space_group_name_Hall '-P 2ybc'
_space_group_name_H-M_alt 'P 1 21/c 1'
_atom_sites_solution_hydrogens geom
_audit_creation_method SHELXL-2014/7
_cell_angle_alpha 90
_cell_angle_beta 116.132(2)
_cell_angle_gamma 90
_cell_formula_units_Z 4
_cell_length_a 26.4577(10)
_cell_length_b 17.6215(7)
_cell_length_c 27.3241(11)
_cell_measurement_reflns_used 9930
_cell_measurement_temperature 120(2)
_cell_measurement_theta_max 25.63
_cell_measurement_theta_min 2.47
_cell_volume 11437.0(8)
_computing_cell_refinement 'Bruker SAINT'
_computing_data_collection 'Bruker APEX2'
_computing_data_reduction 'Bruker SAINT'
_computing_structure_refinement 'SHELXL-2014/7 (Sheldrick, 2014)'
_computing_structure_solution Superflip
_diffrn_ambient_temperature 120(2)
_diffrn_measured_fraction_theta_full 1.000
_diffrn_measured_fraction_theta_max 0.997
_diffrn_measurement_device_type 'Bruker APEX-II Quasar'
_diffrn_measurement_method 'phi and omega scans'
_diffrn_radiation_type MoK\a
_diffrn_radiation_wavelength 0.71073
_diffrn_reflns_av_R_equivalents 0.0586
_diffrn_reflns_av_unetI/netI 0.0433
_diffrn_reflns_Laue_measured_fraction_full 1.000
_diffrn_reflns_Laue_measured_fraction_max 0.997
_diffrn_reflns_limit_h_max 33
_diffrn_reflns_limit_h_min -33
_diffrn_reflns_limit_k_max 22
_diffrn_reflns_limit_k_min -22
_diffrn_reflns_limit_l_max 34
_diffrn_reflns_limit_l_min -34
_diffrn_reflns_number 197941
_diffrn_reflns_point_group_measured_fraction_full 1.000
_diffrn_reflns_point_group_measured_fraction_max 0.997
_diffrn_reflns_theta_full 25.242
_diffrn_reflns_theta_max 26.428
_diffrn_reflns_theta_min 1.715
_diffrn_source 'Incoatec microfocus sealed tube'
_exptl_absorpt_coefficient_mu 0.604
_exptl_absorpt_correction_T_max 0.7452
_exptl_absorpt_correction_T_min 0.7123
_exptl_absorpt_correction_type multi-scan
_exptl_absorpt_process_details SADABS
_exptl_crystal_density_diffrn 1.538
_exptl_crystal_description block
_exptl_crystal_F_000 5392
_exptl_crystal_size_max 0.100
_exptl_crystal_size_mid 0.090
_exptl_crystal_size_min 0.090
_refine_diff_density_max 1.878
_refine_diff_density_min -1.869
_refine_diff_density_rms 0.101
_refine_ls_extinction_method none
_refine_ls_goodness_of_fit_ref 1.013
_refine_ls_hydrogen_treatment riding
_refine_ls_matrix_type full
_refine_ls_number_parameters 1676
_refine_ls_number_reflns 23464
_refine_ls_number_restraints 132
_refine_ls_restrained_S_all 1.027
_refine_ls_R_factor_all 0.1079
_refine_ls_R_factor_gt 0.0758
_refine_ls_shift/su_max 0.010
_refine_ls_shift/su_mean 0.000
_refine_ls_structure_factor_coef Fsqd
_refine_ls_weighting_details 'w=1/[\s^2^(Fo^2^)+(0.0934P)^2^+49.3889P] where P=(Fo^2^+2Fc^2^)/3'
_refine_ls_weighting_scheme calc
_refine_ls_wR_factor_gt 0.1922
_refine_ls_wR_factor_ref 0.2165
_reflns_Friedel_coverage 0.000
_reflns_number_gt 16853
_reflns_number_total 23464
_reflns_threshold_expression 'I > 2\s(I)'
_cod_data_source_file ja8b03735_si_005.cif
_cod_data_source_block shelx
_cod_original_sg_symbol_H-M 'P 21/c'
_cod_database_code 4132410
_shelx_shelxl_version_number 2014/7
_shelx_space_group_comment
;
The symmetry employed for this shelxl refinement is uniquely defined
by the following loop, which should always be used as a source of
symmetry information in preference to the above space-group names.
They are only intended as comments.
;
_shelx_estimated_absorpt_t_min 0.942
_shelx_estimated_absorpt_t_max 0.948

loop_
_space_group_symop_operation_xyz
'x, y, z'
'-x, y+1/2, -z+1/2'
'-x, -y, -z'
'x, -y-1/2, z-1/2'

loop_
_atom_site_label
_atom_site_type_symbol
_atom_site_fract_x
_atom_site_fract_y
_atom_site_fract_z
_atom_site_U_iso_or_equiv
_atom_site_adp_type
_atom_site_occupancy
_atom_site_site_symmetry_order
_atom_site_calc_flag
_atom_site_refinement_flags_posn
_atom_site_refinement_flags_adp
_atom_site_refinement_flags_occupancy
_atom_site_disorder_assembly
_atom_site_disorder_group
Fe1 Fe 0.89742(2) 0.59258(3) 0.18882(2) 0.01873(14) Uani 1 1 d . . . . .
Fe3 Fe 0.58051(3) 0.69024(4) 0.23069(3) 0.02523(15) Uani 1 1 d . . . . .
Fe2 Fe 0.69928(3) 0.40000(4) 0.19668(3) 0.03067(17) Uani 1 1 d . . . . .
Fe4 Fe 0.76274(3) 0.88363(4) 0.19413(4) 0.0398(2) Uani 1 1 d . . . . .
N1 N 0.95803(15) 0.65649(19) 0.18902(14) 0.0227(7) Uani 1 1 d . . . . .
N29 N 0.86847(14) 0.68059(19) 0.21732(14) 0.0209(7) Uani 1 1 d . . . . .
F6 F 0.56408(13) 0.5192(2) 0.90293(15) 0.0661(11) Uani 1 1 d . . . . .
N31 N 0.93428(14) 0.57333(19) 0.26395(14) 0.0211(7) Uani 1 1 d . . . . .
N4 N 0.82355(14) 0.53465(19) 0.16268(14) 0.0211(7) Uani 1 1 d . . . . .
F5 F 0.64127(16) 0.5685(2) 0.97494(15) 0.0662(10) Uani 1 1 d . . . . .
N30 N 0.93051(15) 0.6222(2) 0.30055(14) 0.0239(8) Uani 1 1 d . . . . .
N3 N 0.82416(15) 0.5672(2) 0.08075(14) 0.0255(8) Uani 1 1 d . . . . .
H3N H 0.8114 0.5658 0.0451 0.031 Uiso 1 1 calc R U . . .
N20 N 0.61986(15) 0.7485(2) 0.19162(14) 0.0248(8) Uani 1 1 d . . . . .
N32 N 0.93841(15) 0.4990(2) 0.18706(15) 0.0233(7) Uani 1 1 d . . . . .
N5 N 0.74721(14) 0.46249(19) 0.16311(14) 0.0227(7) Uani 1 1 d . . . . .
N2 N 0.87184(15) 0.60597(19) 0.11347(14) 0.0228(7) Uani 1 1 d . . . . .
N18 N 0.52689(16) 0.6783(2) 0.15818(15) 0.0269(8) Uani 1 1 d . . . . .
N19 N 0.53792(16) 0.7097(2) 0.11867(15) 0.0289(8) Uani 1 1 d . . . . .
H19N H 0.5142 0.7069 0.0839 0.035 Uiso 1 1 calc R U . . .
N28 N 0.81880(16) 0.7931(2) 0.21950(17) 0.0281(8) Uani 1 1 d . . . . .
F17 F 0.89561(16) 0.8673(2) 0.41311(16) 0.0679(10) Uani 1 1 d . . . . .
F20 F 0.91296(18) 0.7442(2) 0.43435(15) 0.0721(11) Uani 1 1 d . . . . .
N6 N 0.67220(17) 0.4267(2) 0.08231(16) 0.0326(9) Uani 1 1 d . . . . .
H6N H 0.6539 0.4232 0.0466 0.039 Uiso 1 1 calc R U . . .
N17 N 0.52352(15) 0.6299(2) 0.24200(15) 0.0265(8) Uani 1 1 d . . . . .
F2 F 0.88253(18) 0.4813(3) 0.00809(16) 0.0794(12) Uani 1 1 d . . . . .
N7 N 0.65132(16) 0.3971(2) 0.11564(17) 0.0324(9) Uani 1 1 d . . . . .
F15 F 0.45879(16) 0.7226(3) 0.01351(14) 0.0751(12) Uani 1 1 d . . . . .
N12 N 0.67901(16) 0.4880(2) 0.23788(18) 0.0382(10) Uani 1 1 d . . . . .
N21 N 0.68986(16) 0.8186(2) 0.17758(16) 0.0299(9) Uani 1 1 d . . . . .
F4 F 0.82000(19) 0.4709(2) -0.08166(16) 0.0737(11) Uani 1 1 d . . . . .
N16 N 0.54448(18) 0.7841(2) 0.23984(16) 0.0325(9) Uani 1 1 d . . . . .
F1 F 0.8002(3) 0.5489(2) -0.02501(15) 0.0982(18) Uani 1 1 d . . . . .
N13 N 0.63371(15) 0.6000(2) 0.24836(16) 0.0310(9) Uani 1 1 d . . . . .
N38 N 0.85275(18) 0.3480(2) 0.17185(19) 0.0385(10) Uani 1 1 d . . . . .
N15 N 0.62331(17) 0.7032(2) 0.30647(16) 0.0362(10) Uani 1 1 d . . . . .
N8 N 0.62832(17) 0.3378(2) 0.18767(18) 0.0342(9) Uani 1 1 d . . . . .
F8 F 0.6168(2) 0.4471(3) 0.97191(16) 0.0980(17) Uani 1 1 d . . . . .
N14 N 0.65970(18) 0.6491(3) 0.33750(16) 0.0428(11) Uani 1 1 d . . . . .
N26 N 0.7980(2) 0.9007(2) 0.2708(2) 0.0471(13) Uani 1 1 d . . . . .
C7 C 0.79805(18) 0.5312(2) 0.10644(17) 0.0237(9) Uani 1 1 d . . . . .
F16 F 0.3637(2) 0.7237(3) -0.0140(2) 0.1013(16) Uani 1 1 d . . . . .
C10 C 0.79668(17) 0.4993(2) 0.18812(16) 0.0209(8) Uani 1 1 d . . . . .
N27 N 0.83974(19) 0.8529(2) 0.3022(2) 0.0415(11) Uani 1 1 d . . . . .
H27N H 0.8599 0.8603 0.3374 0.050 Uiso 1 1 calc R U . . .
C11 C 0.82177(17) 0.5026(2) 0.24863(17) 0.0229(9) Uani 1 1 d . . . . .
F12 F 0.5647(2) 0.9067(3) 0.91243(17) 0.1028(17) Uani 1 1 d D U . . .
F19 F 0.98395(19) 0.8259(3) 0.4492(2) 0.0950(15) Uani 1 1 d . . . . .
N37 N 0.5792(2) 0.9292(3) 0.1646(2) 0.0487(12) Uani 1 1 d . . . . .
F22 F 0.8016(2) 0.3760(3) 0.42008(18) 0.0980(16) Uani 1 1 d . . . . .
C76 C 0.83225(17) 0.7376(2) 0.19312(18) 0.0228(9) Uani 1 1 d . . . . .
N11 N 0.74439(19) 0.3745(3) 0.2764(3) 0.0614(16) Uani 1 1 d . . . . .
C5 C 0.95292(19) 0.6720(2) 0.13797(17) 0.0249(9) Uani 1 1 d . . . . .
C75 C 0.89547(18) 0.6784(2) 0.27437(17) 0.0238(9) Uani 1 1 d . . . . .
F14 F 0.4211(2) 0.7904(3) 0.05933(19) 0.1040(18) Uani 1 1 d . . . . .
C83 C 0.96712(17) 0.5144(3) 0.28076(18) 0.0258(9) Uani 1 1 d . . . . .
H83 H 0.9877 0.5017 0.3182 0.031 Uiso 1 1 calc R U . . .
N22 N 0.6779(2) 0.8468(3) 0.0908(2) 0.0531(14) Uani 1 1 d . . . . .
H22N H 0.6594 0.8457 0.0550 0.064 Uiso 1 1 calc R U . . .
F3 F 0.7976(3) 0.4224(3) -0.0183(3) 0.121(2) Uani 1 1 d . . . . .
C9 C 0.72291(18) 0.4618(2) 0.10734(18) 0.0259(9) Uani 1 1 d . . . . .
C84 C 0.96945(18) 0.4701(2) 0.23753(18) 0.0249(9) Uani 1 1 d . . . . .
C15 C 0.8795(2) 0.4495(3) 0.33679(19) 0.0343(11) Uani 1 1 d . . . . .
H15 H 0.9047 0.4113 0.3587 0.041 Uiso 1 1 calc R U . . .
F18 F 0.9395(3) 0.8326(3) 0.50111(18) 0.1142(19) Uani 1 1 d . . . . .
C4 C 0.9928(2) 0.7159(3) 0.1303(2) 0.0300(10) Uani 1 1 d . . . . .
H4 H 0.9889 0.7256 0.0946 0.036 Uiso 1 1 calc R U . . .
N23 N 0.7281(2) 0.8819(3) 0.1164(2) 0.0536(14) Uani 1 1 d . . . . .
C33 C 0.61593(18) 0.5561(2) 0.15850(19) 0.0267(9) Uani 1 1 d . . . . .
C1 C 1.00216(18) 0.6860(2) 0.23215(18) 0.0249(9) Uani 1 1 d . . . . .
H1 H 1.0060 0.6755 0.2677 0.030 Uiso 1 1 calc R U . . .
C49 C 0.47534(19) 0.6192(2) 0.19497(19) 0.0281(9) Uani 1 1 d . . . . .
C50 C 0.47846(19) 0.6469(3) 0.14705(19) 0.0293(10) Uani 1 1 d . . . . .
H50 H 0.4487 0.6429 0.1113 0.035 Uiso 1 1 calc R U . . .
C34 C 0.56184(19) 0.5293(3) 0.1271(2) 0.0311(10) Uani 1 1 d . . . . .
H34 H 0.5419 0.5041 0.1441 0.037 Uiso 1 1 calc R U . . .
C51 C 0.58815(19) 0.7456(2) 0.13652(18) 0.0272(9) Uani 1 1 d . . . . .
C48 C 0.4278(2) 0.5844(3) 0.1951(2) 0.0327(10) Uani 1 1 d . . . . .
H48 H 0.3944 0.5780 0.1622 0.039 Uiso 1 1 calc R U . . .
F7 F 0.65064(18) 0.4912(4) 0.9157(2) 0.121(2) Uani 1 1 d . . . . .
C100 C 0.8374(2) 0.3259(3) 0.1291(2) 0.0336(10) Uani 1 1 d . . . . .
C6 C 0.90348(19) 0.6393(2) 0.09505(17) 0.0257(9) Uani 1 1 d . . . . .
H6 H 0.8950 0.6419 0.0575 0.031 Uiso 1 1 calc R U . . .
C8 C 0.74744(19) 0.4943(2) 0.07736(18) 0.0278(9) Uani 1 1 d . . . . .
H8 H 0.7305 0.4916 0.0387 0.033 Uiso 1 1 calc R U . . .
N34 N 0.9467(2) 0.5972(3) 0.6109(2) 0.0547(13) Uani 1 1 d . . . . .
C54 C 0.66864(19) 0.7874(2) 0.20958(19) 0.0270(9) Uani 1 1 d . . . . .
C32 C 0.64386(18) 0.5477(3) 0.2187(2) 0.0319(10) Uani 1 1 d . . . . .
N35 N 0.0583(2) 0.7075(3) 0.3722(2) 0.0530(12) Uani 1 1 d . . . . .
N10 N 0.7399(2) 0.4198(3) 0.3135(2) 0.0605(15) Uani 1 1 d . . . . .
H10N H 0.7582 0.4104 0.3486 0.073 Uiso 1 1 calc R U . . .
C16 C 0.85851(18) 0.4466(3) 0.28062(19) 0.0289(10) Uani 1 1 d . . . . .
H16 H 0.8692 0.4064 0.2639 0.035 Uiso 1 1 calc R U . . .
C88 C 0.94049(19) 0.4633(2) 0.14447(19) 0.0269(9) Uani 1 1 d . . . . .
H88 H 0.9193 0.4834 0.1089 0.032 Uiso 1 1 calc R U . . .
F23 F 0.8183(3) 0.3695(3) 0.5073(2) 0.118(2) Uani 1 1 d . . . . .
C3 C 1.0379(2) 0.7450(3) 0.1753(2) 0.0329(11) Uani 1 1 d . . . . .
H3 H 1.0657 0.7744 0.1709 0.040 Uiso 1 1 calc R U . . .
C55 C 0.69968(18) 0.8000(2) 0.26933(19) 0.0269(9) Uani 1 1 d . . . . .
C77 C 0.80793(18) 0.7425(2) 0.13302(19) 0.0264(9) Uani 1 1 d . . . . .
C74 C 0.88540(19) 0.7366(3) 0.30365(19) 0.0286(10) Uani 1 1 d . . . . .
H74 H 0.9039 0.7373 0.3424 0.034 Uiso 1 1 calc R U . . .
C46 C 0.4794(2) 0.5688(3) 0.2909(2) 0.0359(11) Uani 1 1 d . . . . .
H46 H 0.4821 0.5508 0.3248 0.043 Uiso 1 1 calc R U . . .
C85 C 1.0018(2) 0.4043(3) 0.2457(2) 0.0330(10) Uani 1 1 d . . . . .
H85 H 1.0227 0.3846 0.2814 0.040 Uiso 1 1 calc R U . . .
C12 C 0.80591(18) 0.5611(3) 0.27333(18) 0.0269(9) Uani 1 1 d . . . . .
H12 H 0.7802 0.5989 0.2515 0.032 Uiso 1 1 calc R U . . .
C2 C 1.04233(19) 0.7311(2) 0.2267(2) 0.0300(10) Uani 1 1 d . . . . .
H2 H 1.0725 0.7522 0.2579 0.036 Uiso 1 1 calc R U . . .
C86 C 1.0031(2) 0.3683(3) 0.2015(2) 0.0364(11) Uani 1 1 d . . . . .
H86 H 1.0249 0.3236 0.2063 0.044 Uiso 1 1 calc R U . . .
C18 C 0.58992(19) 0.3267(3) 0.1355(2) 0.0356(11) Uani 1 1 d . . . . .
C47 C 0.4303(2) 0.5598(3) 0.2439(2) 0.0372(12) Uani 1 1 d . . . . .
H47 H 0.3984 0.5369 0.2452 0.045 Uiso 1 1 calc R U . . .
C38 C 0.64562(19) 0.5908(3) 0.1332(2) 0.0298(10) Uani 1 1 d . . . . .
H38 H 0.6829 0.6084 0.1546 0.036 Uiso 1 1 calc R U . . .
C87 C 0.9723(2) 0.3983(3) 0.1503(2) 0.0338(11) Uani 1 1 d . . . . .
H87 H 0.9729 0.3748 0.1192 0.041 Uiso 1 1 calc R U . . .
N25 N 0.7241(2) 0.9799(3) 0.2006(3) 0.0660(18) Uani 1 1 d . . . . .
N24 N 0.8170(2) 0.9466(3) 0.1797(3) 0.0655(18) Uani 1 1 d . . . . .
C44 C 0.5019(2) 0.8239(3) 0.2029(2) 0.0367(11) Uani 1 1 d . . . . .
H44 H 0.4865 0.8084 0.1658 0.044 Uiso 1 1 calc R U . . .
C35 C 0.5368(2) 0.5392(3) 0.0708(2) 0.0362(11) Uani 1 1 d . . . . .
H35 H 0.4994 0.5222 0.0493 0.043 Uiso 1 1 calc R U . . .
C73 C 0.8485(2) 0.7923(2) 0.2754(2) 0.0308(11) Uani 1 1 d . . . . .
N9 N 0.7392(2) 0.2970(3) 0.1952(3) 0.0676(19) Uani 1 1 d . . . . .
C13 C 0.8275(2) 0.5642(3) 0.32938(19) 0.0342(11) Uani 1 1 d . . . . .
H13 H 0.8173 0.6048 0.3462 0.041 Uiso 1 1 calc R U . . .
C52 C 0.6054(2) 0.7778(3) 0.1004(2) 0.0339(11) Uani 1 1 d . . . . .
H52 H 0.5828 0.7758 0.0621 0.041 Uiso 1 1 calc R U . . .
C17 C 0.6037(2) 0.3621(3) 0.0954(2) 0.0378(11) Uani 1 1 d . . . . .
H17N H 0.5797 0.3598 0.0574 0.045 Uiso 1 1 calc R U . . .
C94 C 0.0401(2) 0.6777(3) 0.3972(2) 0.0422(13) Uani 1 1 d . . . . .
C56 C 0.6855(2) 0.8629(3) 0.2918(2) 0.0322(10) Uani 1 1 d . . . . .
H56 H 0.6563 0.8962 0.2692 0.039 Uiso 1 1 calc R U . . .
C40 C 0.5669(3) 0.8070(3) 0.2933(2) 0.0421(13) Uani 1 1 d . . . . .
F24 F 0.8715(2) 0.4397(4) 0.4835(2) 0.126(2) Uani 1 1 d . . . . .
F21 F 0.7852(2) 0.4775(3) 0.4604(3) 0.123(2) Uani 1 1 d . . . . .
C14 C 0.8638(2) 0.5082(3) 0.3611(2) 0.0392(12) Uani 1 1 d . . . . .
H14 H 0.8780 0.5100 0.3997 0.047 Uiso 1 1 calc R U . . .
C53 C 0.6570(2) 0.8132(3) 0.1230(2) 0.0365(12) Uani 1 1 d . . . . .
C82 C 0.7570(2) 0.7076(3) 0.0997(2) 0.0347(11) Uani 1 1 d . . . . .
H82 H 0.7373 0.6793 0.1154 0.042 Uiso 1 1 calc R U . . .
C45 C 0.5250(2) 0.6042(3) 0.28857(19) 0.0304(10) Uani 1 1 d . . . . .
H45 H 0.5586 0.6104 0.3213 0.036 Uiso 1 1 calc R U . . .
C60 C 0.7416(2) 0.7505(3) 0.3028(2) 0.0327(10) Uani 1 1 d . . . . .
H60 H 0.7507 0.7071 0.2876 0.039 Uiso 1 1 calc R U . . .
C78 C 0.8366(2) 0.7839(3) 0.1096(2) 0.0340(11) Uani 1 1 d . . . . .
H78 H 0.8714 0.8075 0.1322 0.041 Uiso 1 1 calc R U . . .
C39 C 0.6101(3) 0.7592(3) 0.3298(2) 0.0457(15) Uani 1 1 d . . . . .
H39 H 0.6280 0.7672 0.3681 0.055 Uiso 1 1 calc R U . . .
C31 C 0.66413(19) 0.5952(3) 0.3056(2) 0.0377(12) Uani 1 1 d . . . . .
C29 C 0.7053(2) 0.4819(3) 0.2940(3) 0.0479(15) Uani 1 1 d . . . . .
C81 C 0.7352(2) 0.7144(3) 0.0435(2) 0.0466(14) Uani 1 1 d . . . . .
H81 H 0.7006 0.6904 0.0206 0.056 Uiso 1 1 calc R U . . .
C59 C 0.7700(2) 0.7641(3) 0.3578(2) 0.0401(12) Uani 1 1 d . . . . .
H59 H 0.7987 0.7303 0.3805 0.048 Uiso 1 1 calc R U . . .
C37 C 0.6212(2) 0.5997(3) 0.0773(2) 0.0348(11) Uani 1 1 d . . . . .
H37 H 0.6416 0.6231 0.0602 0.042 Uiso 1 1 calc R U . . .
C58 C 0.7567(2) 0.8271(3) 0.3802(2) 0.0450(13) Uani 1 1 d . . . . .
H58 H 0.7767 0.8367 0.4182 0.054 Uiso 1 1 calc R U . . .
C30 C 0.6994(2) 0.5329(4) 0.3285(2) 0.0482(15) Uani 1 1 d . . . . .
H30 H 0.7187 0.5265 0.3669 0.058 Uiso 1 1 calc R U . . .
C57 C 0.7144(2) 0.8764(3) 0.3472(2) 0.0419(13) Uani 1 1 d . . . . .
H57 H 0.7053 0.9195 0.3627 0.050 Uiso 1 1 calc R U . . .
C21 C 0.5703(3) 0.2594(3) 0.2139(3) 0.060(2) Uani 1 1 d . . . . .
H21 H 0.5643 0.2360 0.2422 0.072 Uiso 1 1 calc R U . . .
C22 C 0.6187(3) 0.3053(3) 0.2269(3) 0.0465(14) Uani 1 1 d . . . . .
H22 H 0.6445 0.3130 0.2640 0.056 Uiso 1 1 calc R U . . .
C36 C 0.5668(2) 0.5743(3) 0.0463(2) 0.0405(12) Uani 1 1 d . . . . .
H36 H 0.5498 0.5809 0.0079 0.049 Uiso 1 1 calc R U . . .
C79 C 0.8142(2) 0.7904(3) 0.0534(2) 0.0458(14) Uani 1 1 d . . . . .
H79 H 0.8336 0.8187 0.0374 0.055 Uiso 1 1 calc R U . . .
F10 F 0.6432(2) 0.8679(4) 0.9824(2) 0.128(2) Uani 1 1 d D U . . .
C72 C 0.7859(3) 0.9598(3) 0.2928(4) 0.063(2) Uani 1 1 d . . . . .
H72 H 0.8037 0.9712 0.3306 0.075 Uiso 1 1 calc R U . . .
C43 C 0.4793(3) 0.8870(3) 0.2164(3) 0.0513(16) Uani 1 1 d . . . . .
H43 H 0.4485 0.9135 0.1891 0.062 Uiso 1 1 calc R U . . .
C98 C 0.5511(3) 0.9388(4) 0.1203(3) 0.0540(16) Uani 1 1 d . . . . .
C92 C 0.9473(3) 0.5971(3) 0.5702(3) 0.0536(15) Uani 1 1 d . . . . .
C19 C 0.5416(2) 0.2830(3) 0.1211(3) 0.0548(16) Uani 1 1 d . . . . .
H19 H 0.5154 0.2772 0.0839 0.066 Uiso 1 1 calc R U . . .
C20 C 0.5327(3) 0.2489(3) 0.1609(3) 0.0555(17) Uani 1 1 d . . . . .
H20 H 0.5004 0.2180 0.1520 0.067 Uiso 1 1 calc R U . . .
C80 C 0.7637(3) 0.7560(4) 0.0207(2) 0.0551(16) Uani 1 1 d . . . . .
H80 H 0.7484 0.7609 -0.0178 0.066 Uiso 1 1 calc R U . . .
C96 C 0.0954(3) 0.7460(4) 0.5590(3) 0.0536(15) Uani 1 1 d . . . . .
C41 C 0.5456(3) 0.8715(4) 0.3082(3) 0.061(2) Uani 1 1 d . . . . .
H41 H 0.5617 0.8879 0.3451 0.074 Uiso 1 1 calc R U . . .
C71 C 0.7426(3) 1.0048(3) 0.2528(4) 0.075(3) Uani 1 1 d . . . . .
N36 N 0.0756(3) 0.7113(4) 0.5807(3) 0.091(2) Uani 1 1 d . . . . .
C93 C 0.0168(3) 0.6389(4) 0.4293(2) 0.0602(17) Uani 1 1 d . . . . .
H93A H -0.0095 0.5996 0.4070 0.090 Uiso 1 1 calc R U . . .
H93B H -0.0031 0.6754 0.4415 0.090 Uiso 1 1 calc R U . . .
H93C H 0.0473 0.6153 0.4611 0.090 Uiso 1 1 calc R U . . .
C42 C 0.5018(3) 0.9105(3) 0.2695(3) 0.061(2) Uani 1 1 d . . . . .
H42 H 0.4869 0.9538 0.2793 0.073 Uiso 1 1 calc R U . . .
F11 F 0.5613(3) 0.8440(5) 0.9827(2) 0.160(3) Uani 1 1 d D U . . .
F13 F 0.4062(3) 0.8242(4) -0.0266(3) 0.166(3) Uani 1 1 d . . . . .
C99 C 0.8168(3) 0.2972(5) 0.0738(3) 0.070(2) Uani 1 1 d . . . . .
H99A H 0.8334 0.2472 0.0745 0.105 Uiso 1 1 calc R U . . .
H99B H 0.8275 0.3323 0.0521 0.105 Uiso 1 1 calc R U . . .
H99C H 0.7757 0.2926 0.0575 0.105 Uiso 1 1 calc R U . . .
B2 B 0.6179(2) 0.5079(4) 0.9413(2) 0.0419(14) Uani 1 1 d . . . . .
C68 C 0.6610(4) 1.0853(5) 0.1681(6) 0.114(5) Uani 1 1 d . . . . .
H68 H 0.6331 1.1127 0.1386 0.137 Uiso 1 1 calc R U . . .
C70 C 0.7196(4) 1.0708(4) 0.2631(5) 0.115(4) Uani 1 1 d . . . . .
H70 H 0.7319 1.0887 0.2993 0.139 Uiso 1 1 calc R U . . .
C95 C 0.1187(4) 0.7885(4) 0.5294(4) 0.081(2) Uani 1 1 d . . . . .
H95A H 0.1331 0.7536 0.5106 0.122 Uiso 1 1 calc R U . . .
H95B H 0.1495 0.8203 0.5547 0.122 Uiso 1 1 calc R U . . .
H95C H 0.0895 0.8208 0.5025 0.122 Uiso 1 1 calc R U . . .
C62 C 0.8011(3) 0.9586(4) 0.1258(4) 0.081(3) Uani 1 1 d . . . . .
C61 C 0.7503(3) 0.9207(4) 0.0904(4) 0.073(2) Uani 1 1 d . . . . .
H61 H 0.7344 0.9235 0.0517 0.088 Uiso 1 1 calc R U . . .
C66 C 0.8637(3) 0.9807(3) 0.2164(4) 0.082(3) Uani 1 1 d . . . . .
H66 H 0.8756 0.9713 0.2541 0.099 Uiso 1 1 calc R U . . .
C64 C 0.8791(5) 1.0427(5) 0.1467(7) 0.143(7) Uani 1 1 d . . . . .
H64 H 0.9002 1.0768 0.1359 0.171 Uiso 1 1 calc R U . . .
B5 B 0.9318(3) 0.8165(5) 0.4504(3) 0.0534(18) Uani 1 1 d . . . . .
C67 C 0.6842(3) 1.0183(4) 0.1579(5) 0.100(4) Uani 1 1 d . . . . .
H67 H 0.6721 1.0003 0.1217 0.120 Uiso 1 1 calc R U . . .
C89 C 0.9615(3) 0.0331(4) 0.4319(3) 0.074(2) Uani 1 1 d . . . . .
H89A H 0.9364 0.0180 0.4480 0.111 Uiso 1 1 calc R U . . .
H89B H 0.9832 0.0778 0.4510 0.111 Uiso 1 1 calc R U . . .
H89C H 0.9872 -0.0087 0.4353 0.111 Uiso 1 1 calc R U . . .
C69 C 0.6784(5) 1.1102(5) 0.2193(7) 0.135(6) Uani 1 1 d . . . . .
H69 H 0.6625 1.1551 0.2260 0.162 Uiso 1 1 calc R U . . .
B1 B 0.8258(4) 0.4803(4) -0.0296(3) 0.0570(19) Uani 1 1 d . . . . .
C90 C 0.9284(3) 0.0509(4) 0.3752(4) 0.084(3) Uani 1 1 d . . . . .
N33 N 0.9030(4) 0.0640(6) 0.3316(4) 0.142(5) Uani 1 1 d . . . . .
B4 B 0.4116(4) 0.7667(5) 0.0073(3) 0.073(2) Uani 1 1 d . . . . .
C63 C 0.8312(4) 1.0059(4) 0.1070(5) 0.115(4) Uani 1 1 d . . . . .
H63 H 0.8200 1.0129 0.0691 0.138 Uiso 1 1 calc R U . . .
C102 C 0.7032(5) 0.2865(6) -0.1202(4) 0.111(4) Uani 1 1 d . . . . .
B6 B 0.8185(4) 0.4162(5) 0.4691(3) 0.066(2) Uani 1 1 d . . . . .
C101 C 0.7037(4) 0.2849(6) -0.0663(4) 0.104(3) Uani 1 1 d . . . . .
H10A H 0.7338 0.2512 -0.0422 0.156 Uiso 1 1 calc R U . . .
H10B H 0.6673 0.2663 -0.0699 0.156 Uiso 1 1 calc R U . . .
H10C H 0.7103 0.3363 -0.0510 0.156 Uiso 1 1 calc R U . . .
C65 C 0.8950(4) 1.0294(4) 0.2004(6) 0.121(5) Uani 1 1 d . . . . .
H65 H 0.9276 1.0534 0.2272 0.146 Uiso 1 1 calc R U . . .
N39 N 0.7103(7) 0.2875(7) -0.1601(5) 0.186(6) Uani 1 1 d . . . . .
F9A F 0.5857(4) 0.7863(6) 0.9287(5) 0.111(4) Uani 0.5 1 d D U P A 1
C91 C 0.9488(6) 0.5972(6) 0.5181(4) 0.135(5) Uani 1 1 d . . . . .
H91A H 0.9874 0.5879 0.5234 0.203 Uiso 1 1 calc R U . . .
H91B H 0.9359 0.6466 0.5004 0.203 Uiso 1 1 calc R U . . .
H91C H 0.9240 0.5572 0.4950 0.203 Uiso 1 1 calc R U . . .
B3A B 0.5873(5) 0.8495(7) 0.9511(4) 0.084(4) Uani 0.5 1 d D U P A 1
C97 C 0.5160(5) 0.9532(7) 0.0629(4) 0.129(5) Uani 1 1 d . . . . .
H97A H 0.4955 1.0009 0.0587 0.194 Uiso 1 1 calc R U . . .
H97B H 0.4892 0.9114 0.0474 0.194 Uiso 1 1 calc R U . . .
H97C H 0.5398 0.9569 0.0438 0.194 Uiso 1 1 calc R U . . .
C104 C 0.6572(5) 0.0598(6) -0.0526(5) 0.111(3) Uani 1 1 d . U . . .
N40C N 0.6502(6) 0.1256(9) -0.1363(6) 0.088(4) Uani 0.5 1 d . U P B 3
C15C C 0.6581(7) 0.0975(9) -0.0939(8) 0.080(4) Uani 0.5 1 d . U P B 3
C15A C 0.6516(16) 0.0452(18) -0.0056(13) 0.095(7) Uani 0.3 1 d . U P B 1
N40A N 0.6523(14) 0.0352(16) 0.0383(10) 0.115(9) Uani 0.3 1 d . U P B 1
N40B N 0.7063(17) 0.091(2) 0.0474(11) 0.094(10) Uani 0.2 1 d . U P B 2
C15B C 0.686(2) 0.082(3) -0.001(2) 0.090(8) Uani 0.2 1 d . U P B 2
F9B F 0.5986(5) 0.9359(6) 0.9969(4) 0.109(4) Uani 0.5 1 d D U P A 2
B3B B 0.5866(5) 0.8782(7) 0.9602(4) 0.084(4) Uani 0.5 1 d D U P A 2
C25A C 0.7863(7) 0.1665(8) 0.1805(8) 0.045(2) Uani 0.5 1 d . . P C 1
H25A H 0.8058 0.1221 0.1787 0.055 Uiso 0.5 1 calc R U P C 1
C23A C 0.7212(5) 0.2615(7) 0.1357(5) 0.034(2) Uani 0.5 1 d . . P C 1
H23A H 0.6947 0.2851 0.1033 0.041 Uiso 0.5 1 calc R U P C 1
C24A C 0.7472(5) 0.1943(7) 0.1355(8) 0.063(4) Uani 0.5 1 d . . P C 1
H24A H 0.7366 0.1676 0.1022 0.075 Uiso 0.5 1 calc R U P C 1
C27A C 0.7712(7) 0.2678(10) 0.2300(6) 0.038(3) Uani 0.5 1 d . . P C 1
C26A C 0.8007(5) 0.2007(8) 0.2323(7) 0.044(2) Uani 0.5 1 d . . P C 1
H26A H 0.8279 0.1797 0.2655 0.052 Uiso 0.5 1 calc R U P C 1
C28A C 0.7757(6) 0.3130(11) 0.2775(6) 0.040(3) Uani 0.5 1 d . . P C 1
H28A H 0.8034 0.2973 0.3122 0.048 Uiso 0.5 1 calc R U P C 1
C25B C 0.8115(6) 0.1650(7) 0.2241(6) 0.045(2) Uani 0.5 1 d . . P C 2
H25B H 0.8347 0.1217 0.2296 0.055 Uiso 0.5 1 calc R U P C 2
C23B C 0.7435(5) 0.2526(7) 0.1644(5) 0.034(2) Uani 0.5 1 d . . P C 2
H23B H 0.7202 0.2623 0.1269 0.041 Uiso 0.5 1 calc R U P C 2
C24B C 0.7774(8) 0.1887(8) 0.1752(12) 0.063(4) Uani 0.5 1 d . . P C 2
H24B H 0.7757 0.1603 0.1450 0.075 Uiso 0.5 1 calc R U P C 2
C27B C 0.7776(7) 0.2726(10) 0.2574(7) 0.038(3) Uani 0.5 1 d . . P C 2
C26B C 0.8118(5) 0.2076(7) 0.2685(6) 0.044(2) Uani 0.5 1 d . . P C 2
H26B H 0.8346 0.1924 0.3050 0.052 Uiso 0.5 1 calc R U P C 2
C28B C 0.7764(6) 0.3172(10) 0.3015(5) 0.040(3) Uani 0.5 1 d . . P C 2
H28B H 0.7946 0.3070 0.3396 0.048 Uiso 0.5 1 calc R U P C 2

loop_
_atom_site_aniso_label
_atom_site_aniso_U_11
_atom_site_aniso_U_22
_atom_site_aniso_U_33
_atom_site_aniso_U_23
_atom_site_aniso_U_13
_atom_site_aniso_U_12
Fe1 0.0223(3) 0.0187(3) 0.0178(3) -0.0009(2) 0.0112(2) 0.0010(2)
Fe3 0.0291(3) 0.0276(3) 0.0226(3) -0.0034(3) 0.0146(3) -0.0067(3)
Fe2 0.0242(3) 0.0326(4) 0.0397(4) 0.0135(3) 0.0182(3) 0.0040(3)
Fe4 0.0391(4) 0.0217(3) 0.0791(6) 0.0132(3) 0.0446(4) 0.0077(3)
N1 0.0275(18) 0.0191(17) 0.0263(19) -0.0007(14) 0.0161(16) 0.0028(14)
N29 0.0231(17) 0.0221(17) 0.0221(18) 0.0010(14) 0.0142(15) -0.0018(14)
F6 0.0342(17) 0.087(3) 0.062(2) 0.040(2) 0.0071(16) -0.0096(17)
N31 0.0233(17) 0.0227(17) 0.0200(17) 0.0000(14) 0.0120(15) -0.0014(14)
N4 0.0236(17) 0.0207(17) 0.0190(17) -0.0020(14) 0.0094(14) 0.0023(14)
F5 0.067(2) 0.072(2) 0.060(2) -0.0179(19) 0.028(2) -0.007(2)
N30 0.0276(19) 0.0276(19) 0.0197(18) -0.0038(14) 0.0135(15) -0.0051(15)
N3 0.0303(19) 0.0299(19) 0.0157(17) -0.0023(14) 0.0097(15) -0.0019(16)
N20 0.0287(19) 0.0255(18) 0.0245(19) 0.0000(15) 0.0157(16) 0.0020(15)
N32 0.0252(18) 0.0218(17) 0.0278(19) -0.0015(15) 0.0160(16) -0.0014(14)
N5 0.0218(17) 0.0231(18) 0.0221(18) -0.0020(14) 0.0088(15) 0.0033(14)
N2 0.0286(19) 0.0208(17) 0.0214(18) -0.0013(14) 0.0134(15) 0.0023(14)
N18 0.032(2) 0.0240(18) 0.030(2) -0.0031(15) 0.0179(17) 0.0035(15)
N19 0.035(2) 0.032(2) 0.0211(19) 0.0004(15) 0.0142(17) 0.0026(17)
N28 0.034(2) 0.0179(17) 0.046(2) -0.0008(16) 0.0292(19) -0.0032(15)
F17 0.062(2) 0.063(2) 0.071(3) -0.020(2) 0.023(2) 0.0006(19)
F20 0.088(3) 0.068(3) 0.053(2) -0.0028(19) 0.024(2) -0.005(2)
N6 0.035(2) 0.031(2) 0.026(2) 0.0006(16) 0.0082(17) -0.0122(17)
N17 0.031(2) 0.0246(18) 0.028(2) -0.0072(15) 0.0169(17) -0.0046(15)
F2 0.074(3) 0.109(3) 0.049(2) -0.006(2) 0.022(2) 0.014(2)
N7 0.029(2) 0.0250(19) 0.038(2) 0.0012(17) 0.0100(18) -0.0041(16)
F15 0.065(2) 0.108(3) 0.0322(18) -0.013(2) 0.0026(17) 0.025(2)
N12 0.0212(19) 0.037(2) 0.053(3) 0.019(2) 0.0127(19) -0.0011(17)
N21 0.036(2) 0.0262(19) 0.039(2) 0.0102(17) 0.0270(19) 0.0089(16)
F4 0.104(3) 0.071(3) 0.055(2) -0.0078(19) 0.043(2) 0.006(2)
N16 0.044(2) 0.031(2) 0.036(2) -0.0126(18) 0.031(2) -0.0165(18)
F1 0.197(5) 0.053(2) 0.038(2) 0.0081(17) 0.045(3) 0.034(3)
N13 0.0238(19) 0.037(2) 0.030(2) 0.0071(17) 0.0090(16) -0.0080(16)
N38 0.035(2) 0.034(2) 0.048(3) -0.004(2) 0.020(2) 0.0001(18)
N15 0.039(2) 0.046(2) 0.028(2) -0.0031(19) 0.0189(19) -0.021(2)
N8 0.038(2) 0.0213(19) 0.056(3) 0.0017(18) 0.032(2) 0.0010(16)
F8 0.111(4) 0.090(3) 0.043(2) 0.025(2) -0.012(2) -0.026(3)
N14 0.039(2) 0.064(3) 0.024(2) 0.006(2) 0.0110(19) -0.021(2)
N26 0.052(3) 0.022(2) 0.096(4) -0.013(2) 0.059(3) -0.0095(19)
C7 0.027(2) 0.024(2) 0.020(2) -0.0007(17) 0.0096(17) 0.0034(17)
F16 0.074(3) 0.140(5) 0.090(3) -0.032(3) 0.036(3) 0.000(3)
C10 0.023(2) 0.0194(19) 0.022(2) -0.0001(16) 0.0110(17) 0.0043(16)
N27 0.051(3) 0.028(2) 0.064(3) -0.021(2) 0.043(2) -0.011(2)
C11 0.021(2) 0.029(2) 0.022(2) 0.0002(17) 0.0115(17) -0.0018(17)
F12 0.092(3) 0.156(5) 0.046(2) 0.029(3) 0.017(2) 0.015(3)
F19 0.071(3) 0.123(4) 0.107(4) 0.024(3) 0.054(3) 0.010(3)
N37 0.058(3) 0.039(3) 0.066(4) 0.005(2) 0.042(3) 0.010(2)
F22 0.124(4) 0.067(3) 0.063(3) 0.007(2) 0.004(3) -0.004(3)
C76 0.022(2) 0.0180(19) 0.037(2) 0.0008(17) 0.0209(19) -0.0011(16)
N11 0.025(2) 0.037(3) 0.101(5) 0.028(3) 0.008(3) 0.000(2)
C5 0.035(2) 0.022(2) 0.026(2) 0.0015(17) 0.0203(19) 0.0034(17)
C75 0.026(2) 0.026(2) 0.024(2) -0.0037(17) 0.0161(18) -0.0076(17)
F14 0.103(4) 0.105(4) 0.073(3) -0.029(3) 0.011(3) 0.048(3)
C83 0.022(2) 0.030(2) 0.023(2) 0.0027(18) 0.0088(18) 0.0000(18)
N22 0.048(3) 0.075(3) 0.052(3) 0.039(3) 0.036(2) 0.024(3)
F3 0.134(5) 0.074(3) 0.199(6) 0.047(4) 0.114(5) 0.011(3)
C9 0.028(2) 0.018(2) 0.028(2) -0.0029(17) 0.0086(19) 0.0003(17)
C84 0.023(2) 0.022(2) 0.031(2) 0.0043(18) 0.0134(18) 0.0015(17)
C15 0.032(2) 0.044(3) 0.026(2) 0.010(2) 0.012(2) 0.000(2)
F18 0.176(6) 0.130(4) 0.056(3) -0.025(3) 0.069(3) -0.005(4)
C4 0.039(3) 0.026(2) 0.036(3) 0.0030(19) 0.026(2) 0.0023(19)
N23 0.051(3) 0.050(3) 0.086(4) 0.041(3) 0.055(3) 0.025(2)
C33 0.023(2) 0.023(2) 0.036(2) 0.0006(18) 0.0136(19) 0.0044(17)
C1 0.027(2) 0.023(2) 0.026(2) -0.0030(17) 0.0125(18) 0.0020(17)
C49 0.029(2) 0.024(2) 0.033(2) -0.0071(18) 0.016(2) -0.0012(18)
C50 0.027(2) 0.026(2) 0.031(2) -0.0073(19) 0.0101(19) 0.0008(18)
C34 0.031(2) 0.025(2) 0.042(3) -0.005(2) 0.021(2) -0.0002(18)
C51 0.034(2) 0.025(2) 0.027(2) 0.0023(18) 0.018(2) 0.0083(18)
C48 0.030(2) 0.032(2) 0.039(3) -0.014(2) 0.017(2) -0.0042(19)
F7 0.063(3) 0.220(7) 0.097(4) -0.097(4) 0.049(3) -0.041(3)
C100 0.036(3) 0.031(2) 0.038(3) 0.000(2) 0.021(2) 0.001(2)
C6 0.037(2) 0.024(2) 0.021(2) 0.0016(17) 0.0169(19) 0.0016(18)
C8 0.030(2) 0.026(2) 0.021(2) -0.0005(17) 0.0057(18) -0.0014(18)
N34 0.055(3) 0.057(3) 0.047(3) 0.010(2) 0.018(3) 0.001(2)
C54 0.031(2) 0.019(2) 0.039(3) 0.0041(18) 0.023(2) 0.0046(17)
C32 0.021(2) 0.029(2) 0.046(3) 0.009(2) 0.014(2) -0.0027(18)
N35 0.059(3) 0.048(3) 0.046(3) -0.003(2) 0.017(3) -0.003(2)
N10 0.037(3) 0.049(3) 0.069(4) 0.030(3) -0.001(3) 0.002(2)
C16 0.028(2) 0.029(2) 0.030(2) 0.0002(19) 0.014(2) -0.0037(18)
C88 0.033(2) 0.023(2) 0.033(2) -0.0041(18) 0.023(2) -0.0015(18)
F23 0.209(6) 0.079(3) 0.096(4) 0.038(3) 0.093(4) 0.040(4)
C3 0.038(3) 0.026(2) 0.046(3) -0.001(2) 0.029(2) -0.003(2)
C55 0.026(2) 0.024(2) 0.035(2) 0.0005(18) 0.017(2) -0.0064(17)
C77 0.028(2) 0.027(2) 0.032(2) 0.0070(18) 0.019(2) 0.0078(18)
C74 0.036(2) 0.030(2) 0.029(2) -0.0097(19) 0.023(2) -0.0081(19)
C46 0.050(3) 0.028(2) 0.043(3) -0.006(2) 0.032(3) -0.010(2)
C85 0.029(2) 0.028(2) 0.042(3) 0.006(2) 0.015(2) 0.0035(19)
C12 0.027(2) 0.032(2) 0.026(2) -0.0024(18) 0.0154(19) -0.0029(18)
C2 0.030(2) 0.023(2) 0.039(3) -0.0038(19) 0.017(2) -0.0031(18)
C86 0.035(3) 0.025(2) 0.056(3) 0.000(2) 0.026(2) 0.006(2)
C18 0.024(2) 0.024(2) 0.060(3) -0.003(2) 0.019(2) -0.0017(18)
C47 0.038(3) 0.030(2) 0.055(3) -0.014(2) 0.032(3) -0.011(2)
C38 0.026(2) 0.028(2) 0.037(3) -0.0037(19) 0.016(2) 0.0000(18)
C87 0.040(3) 0.024(2) 0.049(3) -0.008(2) 0.030(2) -0.004(2)
N25 0.048(3) 0.035(3) 0.146(6) 0.032(3) 0.070(4) 0.013(2)
N24 0.058(3) 0.026(2) 0.149(6) 0.023(3) 0.079(4) 0.016(2)
C44 0.050(3) 0.025(2) 0.051(3) -0.005(2) 0.037(3) -0.005(2)
C35 0.032(2) 0.042(3) 0.036(3) -0.016(2) 0.016(2) -0.009(2)
C73 0.038(3) 0.022(2) 0.050(3) -0.011(2) 0.036(2) -0.0105(19)
N9 0.054(3) 0.026(2) 0.157(6) -0.006(3) 0.077(4) -0.005(2)
C13 0.036(3) 0.043(3) 0.030(2) -0.008(2) 0.020(2) -0.007(2)
C52 0.046(3) 0.038(3) 0.027(2) 0.010(2) 0.024(2) 0.016(2)
C17 0.030(3) 0.032(3) 0.043(3) -0.003(2) 0.009(2) -0.005(2)
C94 0.042(3) 0.042(3) 0.035(3) -0.006(2) 0.010(2) 0.010(2)
C56 0.034(2) 0.025(2) 0.044(3) -0.005(2) 0.023(2) -0.0069(19)
C40 0.063(4) 0.039(3) 0.043(3) -0.018(2) 0.041(3) -0.027(3)
F24 0.087(4) 0.139(5) 0.111(4) -0.002(4) 0.006(3) -0.014(4)
F21 0.114(4) 0.071(3) 0.152(5) 0.028(3) 0.028(4) 0.045(3)
C14 0.041(3) 0.057(3) 0.023(2) 0.002(2) 0.017(2) -0.008(2)
C53 0.042(3) 0.037(3) 0.044(3) 0.017(2) 0.031(2) 0.018(2)
C82 0.029(2) 0.036(3) 0.039(3) 0.009(2) 0.015(2) 0.004(2)
C45 0.037(3) 0.027(2) 0.032(2) -0.0058(19) 0.020(2) -0.0068(19)
C60 0.033(2) 0.030(2) 0.040(3) 0.000(2) 0.022(2) -0.0041(19)
C78 0.032(2) 0.034(3) 0.039(3) 0.015(2) 0.019(2) 0.009(2)
C39 0.061(4) 0.057(3) 0.031(3) -0.020(3) 0.031(3) -0.037(3)
C31 0.024(2) 0.053(3) 0.032(3) 0.013(2) 0.008(2) -0.013(2)
C29 0.018(2) 0.053(3) 0.058(4) 0.033(3) 0.003(2) -0.003(2)
C81 0.034(3) 0.057(3) 0.035(3) 0.013(3) 0.002(2) 0.005(2)
C59 0.031(3) 0.042(3) 0.043(3) 0.002(2) 0.012(2) -0.006(2)
C37 0.037(3) 0.039(3) 0.039(3) -0.007(2) 0.026(2) -0.003(2)
C58 0.043(3) 0.053(3) 0.036(3) -0.008(2) 0.015(2) -0.022(3)
C30 0.031(3) 0.066(4) 0.039(3) 0.022(3) 0.007(2) -0.010(3)
C57 0.046(3) 0.036(3) 0.052(3) -0.018(2) 0.029(3) -0.016(2)
C21 0.085(5) 0.024(3) 0.117(6) 0.020(3) 0.086(5) 0.012(3)
C22 0.067(4) 0.029(3) 0.067(4) 0.008(2) 0.052(3) 0.002(2)
C36 0.043(3) 0.048(3) 0.032(3) -0.014(2) 0.018(2) -0.005(2)
C79 0.043(3) 0.053(3) 0.047(3) 0.024(3) 0.025(3) 0.011(3)
F10 0.101(4) 0.193(6) 0.082(4) 0.026(4) 0.031(3) 0.042(4)
C72 0.062(4) 0.027(3) 0.135(6) -0.022(3) 0.077(4) -0.014(3)
C43 0.077(4) 0.027(3) 0.080(4) -0.006(3) 0.062(4) -0.002(3)
C98 0.063(4) 0.055(4) 0.059(4) 0.004(3) 0.040(4) 0.024(3)
C92 0.079(4) 0.035(3) 0.048(4) 0.004(3) 0.029(3) -0.006(3)
C19 0.036(3) 0.034(3) 0.094(5) 0.004(3) 0.029(3) -0.005(2)
C20 0.040(3) 0.035(3) 0.101(6) 0.002(3) 0.040(4) 0.000(2)
C80 0.052(4) 0.074(4) 0.034(3) 0.024(3) 0.015(3) 0.014(3)
C96 0.069(4) 0.050(3) 0.054(4) 0.010(3) 0.039(3) 0.022(3)
C41 0.101(5) 0.051(4) 0.067(4) -0.038(3) 0.069(4) -0.044(4)
C71 0.084(5) 0.027(3) 0.168(8) -0.014(4) 0.106(6) -0.012(3)
N36 0.145(7) 0.077(4) 0.103(5) 0.038(4) 0.102(5) 0.046(4)
C93 0.052(4) 0.093(5) 0.035(3) 0.000(3) 0.019(3) 0.001(3)
C42 0.101(6) 0.030(3) 0.093(5) -0.019(3) 0.081(5) -0.018(3)
F11 0.167(6) 0.232(8) 0.086(4) 0.023(5) 0.060(4) -0.043(6)
F13 0.152(6) 0.145(6) 0.152(6) 0.090(5) 0.022(5) 0.024(5)
C99 0.076(5) 0.087(5) 0.045(4) -0.008(4) 0.026(3) 0.012(4)
B2 0.031(3) 0.067(4) 0.023(3) -0.005(3) 0.008(2) -0.007(3)
C68 0.078(6) 0.042(5) 0.271(16) 0.049(7) 0.122(9) 0.019(4)
C70 0.101(6) 0.025(3) 0.298(15) -0.018(5) 0.158(9) -0.010(4)
C95 0.092(6) 0.065(5) 0.110(7) 0.025(4) 0.065(5) -0.003(4)
C62 0.074(5) 0.044(4) 0.177(9) 0.048(5) 0.104(6) 0.031(3)
C61 0.086(5) 0.063(4) 0.115(6) 0.061(4) 0.084(5) 0.045(4)
C66 0.056(4) 0.025(3) 0.199(10) 0.002(4) 0.086(5) 0.006(3)
C64 0.135(9) 0.036(4) 0.36(2) 0.059(8) 0.206(13) 0.029(5)
B5 0.046(4) 0.069(5) 0.044(4) -0.020(3) 0.019(3) 0.000(3)
C67 0.064(4) 0.048(4) 0.227(11) 0.066(5) 0.101(6) 0.027(3)
C89 0.061(4) 0.066(5) 0.086(6) -0.006(4) 0.025(4) -0.006(4)
C69 0.106(8) 0.028(4) 0.35(2) 0.016(7) 0.175(12) 0.011(5)
B1 0.092(6) 0.048(4) 0.043(4) -0.002(3) 0.041(4) 0.005(4)
C90 0.069(5) 0.053(4) 0.106(7) 0.019(4) 0.016(5) -0.025(4)
N33 0.114(7) 0.136(8) 0.105(6) 0.060(6) -0.017(5) -0.069(6)
B4 0.077(6) 0.070(6) 0.051(5) -0.005(4) 0.009(4) 0.013(5)
C63 0.122(7) 0.056(5) 0.252(13) 0.079(6) 0.161(9) 0.046(5)
C102 0.126(8) 0.102(7) 0.076(6) -0.024(5) 0.019(6) 0.039(6)
B6 0.065(5) 0.051(4) 0.058(5) 0.014(4) 0.004(4) 0.010(4)
C101 0.087(6) 0.142(9) 0.099(7) -0.063(6) 0.057(5) -0.036(6)
C65 0.083(6) 0.028(4) 0.315(17) 0.015(6) 0.145(9) 0.006(4)
N39 0.350(19) 0.134(9) 0.114(8) -0.003(7) 0.139(11) 0.064(10)
F9A 0.073(6) 0.125(9) 0.141(9) -0.073(7) 0.054(6) -0.016(6)
C91 0.271(16) 0.093(7) 0.085(7) -0.015(5) 0.118(9) -0.049(9)
B3A 0.076(6) 0.159(10) 0.018(5) -0.043(6) 0.021(4) -0.045(7)
C97 0.146(9) 0.167(11) 0.064(6) 0.014(6) 0.036(6) 0.095(9)
C104 0.152(8) 0.102(7) 0.107(7) 0.036(6) 0.082(7) 0.049(6)
N40C 0.098(10) 0.099(10) 0.071(9) -0.015(8) 0.040(8) -0.005(8)
C15C 0.088(9) 0.069(9) 0.100(11) 0.008(8) 0.057(9) 0.012(8)
C15A 0.138(14) 0.075(12) 0.082(12) 0.024(11) 0.057(12) 0.076(11)
N40A 0.16(2) 0.104(17) 0.060(13) 0.025(12) 0.029(15) 0.088(16)
N40B 0.12(2) 0.12(2) 0.040(13) 0.043(14) 0.044(14) 0.106(17)
C15B 0.126(15) 0.085(14) 0.087(12) 0.042(12) 0.073(13) 0.076(12)
F9B 0.114(8) 0.106(8) 0.077(7) 0.011(6) 0.014(6) 0.015(7)
B3B 0.076(6) 0.159(10) 0.018(5) -0.043(6) 0.021(4) -0.045(7)
C25A 0.052(7) 0.024(4) 0.082(7) -0.008(6) 0.049(6) 0.002(4)
C23A 0.036(6) 0.028(4) 0.045(6) -0.009(5) 0.024(5) -0.008(4)
C24A 0.039(7) 0.025(4) 0.138(14) -0.003(7) 0.052(7) -0.001(5)
C27A 0.031(4) 0.028(4) 0.073(11) 0.007(8) 0.038(8) 0.006(3)
C26A 0.030(4) 0.043(4) 0.064(7) 0.017(6) 0.027(6) 0.002(4)
C28A 0.025(3) 0.049(4) 0.044(9) 0.039(8) 0.014(6) 0.006(3)
C25B 0.052(7) 0.024(4) 0.082(7) -0.008(6) 0.049(6) 0.002(4)
C23B 0.036(6) 0.028(4) 0.045(6) -0.009(5) 0.024(5) -0.008(4)
C24B 0.039(7) 0.025(4) 0.138(14) -0.003(7) 0.052(7) -0.001(5)
C27B 0.031(4) 0.028(4) 0.073(11) 0.007(8) 0.038(8) 0.006(3)
C26B 0.030(4) 0.043(4) 0.064(7) 0.017(6) 0.027(6) 0.002(4)
C28B 0.025(3) 0.049(4) 0.044(9) 0.039(8) 0.014(6) 0.006(3)

loop_
_atom_type_symbol
_atom_type_description
_atom_type_scat_dispersion_real
_atom_type_scat_dispersion_imag
_atom_type_scat_source
C C 0.0033 0.0016 'International Tables Vol C Tables 4.2.6.8 and 6.1.1.4'
H H 0.0000 0.0000 'International Tables Vol C Tables 4.2.6.8 and 6.1.1.4'
B B 0.0013 0.0007 'International Tables Vol C Tables 4.2.6.8 and 6.1.1.4'
N N 0.0061 0.0033 'International Tables Vol C Tables 4.2.6.8 and 6.1.1.4'
F F 0.0171 0.0103 'International Tables Vol C Tables 4.2.6.8 and 6.1.1.4'
Fe Fe 0.3463 0.8444 'International Tables Vol C Tables 4.2.6.8 and 6.1.1.4'

loop_
_geom_angle_atom_site_label_1
_geom_angle_atom_site_label_2
_geom_angle_atom_site_label_3
_geom_angle
N31 Fe1 N2 170.28(15)
N31 Fe1 N1 94.06(15)
N2 Fe1 N1 80.21(15)
N31 Fe1 N32 81.38(15)
N2 Fe1 N32 90.85(15)
N1 Fe1 N32 91.29(14)
N31 Fe1 N29 79.66(14)
N2 Fe1 N29 108.05(14)
N1 Fe1 N29 90.37(14)
N32 Fe1 N29 161.03(14)
N31 Fe1 N4 104.44(14)
N2 Fe1 N4 81.46(14)
N1 Fe1 N4 161.50(14)
N32 Fe1 N4 91.45(14)
N29 Fe1 N4 92.95(13)
N18 Fe3 N15 169.76(17)
N18 Fe3 N17 80.25(16)
N15 Fe3 N17 91.36(16)
N18 Fe3 N16 92.57(16)
N15 Fe3 N16 81.38(19)
N17 Fe3 N16 89.22(15)
N18 Fe3 N13 106.60(16)
N15 Fe3 N13 79.39(18)
N17 Fe3 N13 92.19(15)
N16 Fe3 N13 160.75(17)
N18 Fe3 N20 80.10(15)
N15 Fe3 N20 108.20(15)
N17 Fe3 N20 160.35(15)
N16 Fe3 N20 91.77(15)
N13 Fe3 N20 93.30(14)
N7 Fe2 N11 165.64(19)
N7 Fe2 N8 76.05(17)
N11 Fe2 N8 94.79(18)
N7 Fe2 N9 92.1(2)
N11 Fe2 N9 76.5(3)
N8 Fe2 N9 88.71(16)
N7 Fe2 N12 114.75(16)
N11 Fe2 N12 76.0(2)
N8 Fe2 N12 91.27(15)
N9 Fe2 N12 152.4(2)
N7 Fe2 N5 75.49(14)
N11 Fe2 N5 113.08(16)
N8 Fe2 N5 151.54(16)
N9 Fe2 N5 92.19(16)
N12 Fe2 N5 100.67(14)
N26 Fe4 N23 171.8(2)
N26 Fe4 N24 94.8(3)
N23 Fe4 N24 79.8(3)
N26 Fe4 N25 78.1(3)
N23 Fe4 N25 95.5(3)
N24 Fe4 N25 89.24(18)
N26 Fe4 N28 79.78(17)
N23 Fe4 N28 106.37(18)
N24 Fe4 N28 91.32(16)
N25 Fe4 N28 157.8(2)
N26 Fe4 N21 106.23(16)
N23 Fe4 N21 78.88(18)
N24 Fe4 N21 158.6(2)
N25 Fe4 N21 91.38(17)
N28 Fe4 N21 96.04(14)
C1 N1 C5 118.3(4)
C1 N1 Fe1 128.2(3)
C5 N1 Fe1 113.5(3)
C76 N29 C75 118.2(4)
C76 N29 Fe1 133.6(3)
C75 N29 Fe1 108.2(3)
C83 N31 N30 120.1(4)
C83 N31 Fe1 118.4(3)
N30 N31 Fe1 121.4(3)
C10 N4 C7 116.3(3)
C10 N4 Fe1 134.0(3)
C7 N4 Fe1 109.6(3)
C75 N30 N31 109.7(3)
C7 N3 N2 115.7(3)
C7 N3 H3N 122.1
N2 N3 H3N 122.1
C54 N20 C51 116.5(4)
C54 N20 Fe3 133.2(3)
C51 N20 Fe3 110.3(3)
C88 N32 C84 117.8(4)
C88 N32 Fe1 129.8(3)
C84 N32 Fe1 112.4(3)
C10 N5 C9 116.4(4)
C10 N5 Fe2 130.5(3)
C9 N5 Fe2 113.1(3)
C6 N2 N3 122.9(4)
C6 N2 Fe1 120.1(3)
N3 N2 Fe1 116.0(3)
C50 N18 N19 121.5(4)
C50 N18 Fe3 120.2(3)
N19 N18 Fe3 118.0(3)
N18 N19 C51 115.2(4)
N18 N19 H19N 122.4
C51 N19 H19N 122.4
C76 N28 C73 115.4(4)
C76 N28 Fe4 134.0(3)
C73 N28 Fe4 110.6(3)
C9 N6 N7 116.1(4)
C9 N6 H6N 121.9
N7 N6 H6N 121.9
C45 N17 C49 118.2(4)
C45 N17 Fe3 128.8(3)
C49 N17 Fe3 112.8(3)
C17 N7 N6 120.3(4)
C17 N7 Fe2 120.5(4)
N6 N7 Fe2 118.9(3)
C32 N12 C29 114.6(5)
C32 N12 Fe2 131.1(4)
C29 N12 Fe2 114.3(4)
C54 N21 C53 115.9(4)
C54 N21 Fe4 133.2(3)
C53 N21 Fe4 110.8(3)
C44 N16 C40 118.4(4)
C44 N16 Fe3 129.6(3)
C40 N16 Fe3 112.0(4)
C32 N13 C31 117.7(4)
C32 N13 Fe3 134.5(3)
C31 N13 Fe3 107.8(3)
C39 N15 N14 119.7(5)
C39 N15 Fe3 117.9(4)
N14 N15 Fe3 121.3(3)
C22 N8 C18 117.6(5)
C22 N8 Fe2 127.5(4)
C18 N8 Fe2 114.8(3)
C31 N14 N15 109.7(4)
C72 N26 N27 119.9(6)
C72 N26 Fe4 122.0(5)
N27 N26 Fe4 117.8(3)
N3 C7 N4 116.7(4)
N3 C7 C8 120.9(4)
N4 C7 C8 122.4(4)
N4 C10 N5 125.3(4)
N4 C10 C11 118.5(4)
N5 C10 C11 116.2(4)
N26 N27 C73 115.4(5)
N26 N27 H27N 122.3
C73 N27 H27N 122.3
C16 C11 C12 119.8(4)
C16 C11 C10 121.1(4)
C12 C11 C10 119.0(4)
N29 C76 N28 125.2(4)
N29 C76 C77 117.2(4)
N28 C76 C77 117.5(4)
C28B N11 N10 108.6(9)
N10 N11 C28A 136.0(8)
C28B N11 Fe2 132.7(9)
N10 N11 Fe2 118.5(4)
C28A N11 Fe2 105.4(7)
N1 C5 C4 121.5(4)
N1 C5 C6 113.4(4)
C4 C5 C6 125.1(4)
N30 C75 C74 120.2(4)
N30 C75 N29 120.8(4)
C74 C75 N29 119.0(4)
N31 C83 C84 114.0(4)
N31 C83 H83 123.0
C84 C83 H83 123.0
N23 N22 C53 116.8(5)
N23 N22 H22N 121.6
C53 N22 H22N 121.6
N6 C9 N5 116.1(4)
N6 C9 C8 120.7(4)
N5 C9 C8 123.1(4)
N32 C84 C85 121.9(4)
N32 C84 C83 113.9(4)
C85 C84 C83 124.2(4)
C16 C15 C14 120.0(5)
C16 C15 H15 120.0
C14 C15 H15 120.0
C3 C4 C5 119.0(4)
C3 C4 H4 120.5
C5 C4 H4 120.5
C61 N23 N22 122.5(6)
C61 N23 Fe4 119.3(6)
N22 N23 Fe4 117.7(3)
C34 C33 C38 119.7(4)
C34 C33 C32 121.6(4)
C38 C33 C32 118.6(4)
N1 C1 C2 122.5(4)
N1 C1 H1 118.7
C2 C1 H1 118.7
N17 C49 C48 121.7(4)
N17 C49 C50 113.9(4)
C48 C49 C50 124.4(4)
N18 C50 C49 112.2(4)
N18 C50 H50 123.9
C49 C50 H50 123.9
C33 C34 C35 119.9(4)
C33 C34 H34 120.0
C35 C34 H34 120.0
N19 C51 N20 116.4(4)
N19 C51 C52 121.1(4)
N20 C51 C52 122.6(4)
C47 C48 C49 118.7(5)
C47 C48 H48 120.6
C49 C48 H48 120.6
N38 C100 C99 179.3(6)
N2 C6 C5 112.2(4)
N2 C6 H6 123.9
C5 C6 H6 123.9
C9 C8 C7 116.5(4)
C9 C8 H8 121.8
C7 C8 H8 121.8
N21 C54 N20 125.3(4)
N21 C54 C55 117.7(4)
N20 C54 C55 116.9(4)
N13 C32 N12 126.4(5)
N13 C32 C33 118.1(4)
N12 C32 C33 115.5(4)
N11 N10 C29 116.7(5)
N11 N10 H10N 121.7
C29 N10 H10N 121.7
C15 C16 C11 119.9(4)
C15 C16 H16 120.0
C11 C16 H16 120.0
N32 C88 C87 122.8(4)
N32 C88 H88 118.6
C87 C88 H88 118.6
C2 C3 C4 119.6(4)
C2 C3 H3 120.2
C4 C3 H3 120.2
C60 C55 C56 120.0(4)
C60 C55 C54 121.6(4)
C56 C55 C54 118.4(4)
C82 C77 C78 119.7(4)
C82 C77 C76 121.6(4)
C78 C77 C76 118.8(4)
C73 C74 C75 118.4(4)
C73 C74 H74 120.8
C75 C74 H74 120.8
C47 C46 C45 119.5(5)
C47 C46 H46 120.2
C45 C46 H46 120.2
C86 C85 C84 119.4(5)
C86 C85 H85 120.3
C84 C85 H85 120.3
C13 C12 C11 120.1(4)
C13 C12 H12 120.0
C11 C12 H12 120.0
C3 C2 C1 119.0(4)
C3 C2 H2 120.5
C1 C2 H2 120.5
C87 C86 C85 118.9(4)
C87 C86 H86 120.6
C85 C86 H86 120.6
N8 C18 C19 123.3(5)
N8 C18 C17 114.6(4)
C19 C18 C17 122.1(5)
C48 C47 C46 119.4(4)
C48 C47 H47 120.3
C46 C47 H47 120.3
C37 C38 C33 120.5(4)
C37 C38 H38 119.8
C33 C38 H38 119.8
C86 C87 C88 119.3(4)
C86 C87 H87 120.4
C88 C87 H87 120.4
C67 N25 C71 121.6(7)
C67 N25 Fe4 124.9(7)
C71 N25 Fe4 113.5(5)
C66 N24 C62 118.9(6)
C66 N24 Fe4 127.5(6)
C62 N24 Fe4 113.4(5)
N16 C44 C43 122.7(5)
N16 C44 H44 118.7
C43 C44 H44 118.7
C36 C35 C34 119.6(4)
C36 C35 H35 120.2
C34 C35 H35 120.2
C74 C73 N27 120.5(5)
C74 C73 N28 123.6(4)
N27 C73 N28 115.9(4)
C27A N9 C23A 118.1(10)
C23B N9 C27B 111.0(9)
C27A N9 Fe2 126.6(10)
C23B N9 Fe2 141.6(8)
C23A N9 Fe2 115.3(6)
C27B N9 Fe2 107.4(6)
C12 C13 C14 120.0(5)
C12 C13 H13 120.0
C14 C13 H13 120.0
C53 C52 C51 116.2(5)
C53 C52 H52 121.9
C51 C52 H52 121.9
N7 C17 C18 114.1(5)
N7 C17 H17N 123.0
C18 C17 H17N 123.0
N35 C94 C93 179.6(7)
C57 C56 C55 119.5(5)
C57 C56 H56 120.3
C55 C56 H56 120.3
N16 C40 C41 120.4(6)
N16 C40 C39 114.2(5)
C41 C40 C39 125.4(6)
C13 C14 C15 120.2(4)
C13 C14 H14 119.9
C15 C14 H14 119.9
N21 C53 N22 115.7(5)
N21 C53 C52 123.5(4)
N22 C53 C52 120.8(5)
C81 C82 C77 119.8(5)
C81 C82 H82 120.1
C77 C82 H82 120.1
N17 C45 C46 122.5(5)
N17 C45 H45 118.8
C46 C45 H45 118.8
C59 C60 C55 120.2(5)
C59 C60 H60 119.9
C55 C60 H60 119.9
C79 C78 C77 119.9(5)
C79 C78 H78 120.0
C77 C78 H78 120.0
N15 C39 C40 114.4(5)
N15 C39 H39 122.8
C40 C39 H39 122.8
N14 C31 C30 120.2(5)
N14 C31 N13 120.8(5)
C30 C31 N13 119.0(5)
C30 C29 N10 121.2(6)
C30 C29 N12 124.3(5)
N10 C29 N12 114.6(6)
C80 C81 C82 120.1(5)
C80 C81 H81 120.0
C82 C81 H81 120.0
C60 C59 C58 120.1(5)
C60 C59 H59 120.0
C58 C59 H59 120.0
C38 C37 C36 119.6(5)
C38 C37 H37 120.2
C36 C37 H37 120.2
C59 C58 C57 120.2(5)
C59 C58 H58 119.9
C57 C58 H58 119.9
C29 C30 C31 117.8(5)
C29 C30 H30 121.1
C31 C30 H30 121.1
C56 C57 C58 120.0(5)
C56 C57 H57 120.0
C58 C57 H57 120.0
C20 C21 C22 120.0(6)
C20 C21 H21 120.0
C22 C21 H21 120.0
N8 C22 C21 120.8(6)
N8 C22 H22 119.6
C21 C22 H22 119.6
C37 C36 C35 120.7(5)
C37 C36 H36 119.6
C35 C36 H36 119.6
C80 C79 C78 120.0(5)
C80 C79 H79 120.0
C78 C79 H79 120.0
N26 C72 C71 111.4(7)
N26 C72 H72 124.3
C71 C72 H72 124.3
C42 C43 C44 119.2(7)
C42 C43 H43 120.4
C44 C43 H43 120.4
N37 C98 C97 178.1(10)
N34 C92 C91 179.4(9)
C20 C19 C18 118.8(7)
C20 C19 H19 120.6
C18 C19 H19 120.6
C19 C20 C21 119.4(6)
C19 C20 H20 120.3
C21 C20 H20 120.3
C79 C80 C81 120.5(5)
C79 C80 H80 119.8
C81 C80 H80 119.8
N36 C96 C95 177.5(9)
C42 C41 C40 119.6(6)
C42 C41 H41 120.2
C40 C41 H41 120.2
N25 C71 C70 119.5(9)
N25 C71 C72 114.9(5)
C70 C71 C72 125.6(10)
C94 C93 H93A 109.5
C94 C93 H93B 109.5
H93A C93 H93B 109.5
C94 C93 H93C 109.5
H93A C93 H93C 109.5
H93B C93 H93C 109.5
C41 C42 C43 119.8(6)
C41 C42 H42 120.1
C43 C42 H42 120.1
C100 C99 H99A 109.5
C100 C99 H99B 109.5
H99A C99 H99B 109.5
C100 C99 H99C 109.5
H99A C99 H99C 109.5
H99B C99 H99C 109.5
F6 B2 F7 108.7(5)
F6 B2 F5 114.4(6)
F7 B2 F5 108.2(5)
F6 B2 F8 106.8(5)
F7 B2 F8 109.5(6)
F5 B2 F8 109.1(5)
C69 C68 C67 119.9(12)
C69 C68 H68 120.0
C67 C68 H68 120.1
C69 C70 C71 119.0(11)
C69 C70 H70 120.5
C71 C70 H70 120.5
C96 C95 H95A 109.5
C96 C95 H95B 109.5
H95A C95 H95B 109.5
C96 C95 H95C 109.5
H95A C95 H95C 109.5
H95B C95 H95C 109.5
N24 C62 C63 122.5(10)
N24 C62 C61 114.2(5)
C63 C62 C61 123.3(10)
N23 C61 C62 113.1(7)
N23 C61 H61 123.4
C62 C61 H61 123.4
N24 C66 C65 121.4(10)
N24 C66 H66 119.3
C65 C66 H66 119.3
C65 C64 C63 119.8(7)
C65 C64 H64 120.1
C63 C64 H64 120.1
F18 B5 F20 113.4(7)
F18 B5 F17 111.6(6)
F20 B5 F17 109.3(5)
F18 B5 F19 107.2(6)
F20 B5 F19 109.1(6)
F17 B5 F19 106.0(6)
N25 C67 C68 119.2(11)
N25 C67 H67 120.4
C68 C67 H67 120.4
C90 C89 H89A 109.5
C90 C89 H89B 109.5
H89A C89 H89B 109.5
C90 C89 H89C 109.5
H89A C89 H89C 109.5
H89B C89 H89C 109.5
C68 C69 C70 120.8(8)
C68 C69 H69 119.6
C70 C69 H69 119.6
F4 B1 F3 108.5(6)
F4 B1 F2 111.1(6)
F3 B1 F2 110.9(6)
F4 B1 F1 110.8(6)
F3 B1 F1 106.5(6)
F2 B1 F1 108.9(6)
N33 C90 C89 179.5(11)
F13 B4 F16 109.1(7)
F13 B4 F14 113.3(8)
F16 B4 F14 108.4(8)
F13 B4 F15 108.5(9)
F16 B4 F15 110.6(7)
F14 B4 F15 106.9(6)
C62 C63 C64 117.1(11)
C62 C63 H63 121.5
C64 C63 H63 121.5
N39 C102 C101 171.4(14)
F23 B6 F24 108.9(7)
F23 B6 F21 113.8(8)
F24 B6 F21 108.8(7)
F23 B6 F22 109.1(7)
F24 B6 F22 106.8(8)
F21 B6 F22 109.2(6)
C102 C101 H10A 109.5
C102 C101 H10B 109.5
H10A C101 H10B 109.5
C102 C101 H10C 109.5
H10A C101 H10C 109.5
H10B C101 H10C 109.5
C64 C65 C66 120.2(11)
C64 C65 H65 119.9
C66 C65 H65 119.9
C92 C91 H91A 109.5
C92 C91 H91B 109.5
H91A C91 H91B 109.5
C92 C91 H91C 109.5
H91A C91 H91C 109.5
H91B C91 H91C 109.5
F9A B3A F11 109.6(11)
F9A B3A F10 107.9(10)
F11 B3A F10 109.7(8)
F9A B3A F12 111.0(10)
F11 B3A F12 112.0(9)
F10 B3A F12 106.6(8)
C98 C97 H97A 109.5
C98 C97 H97B 109.5
H97A C97 H97B 109.5
C98 C97 H97C 109.5
H97A C97 H97C 109.5
H97B C97 H97C 109.5
N40C C15C C104 169(2)
N40A C15A C104 173(4)
N40B C15B C104 168(6)
F11 B3B F12 126.4(10)
F11 B3B F10 116.2(10)
F12 B3B F10 115.2(9)
F11 B3B F9B 89.9(9)
F12 B3B F9B 108.2(11)
F10 B3B F9B 85.3(8)
C24A C25A C26A 122.0(13)
C24A C25A H25A 119.0
C26A C25A H25A 119.0
C24A C23A N9 114.6(12)
C24A C23A H23A 122.7
N9 C23A H23A 122.7
C25A C24A C23A 120.8(16)
C25A C24A H24A 119.6
C23A C24A H24A 119.6
N9 C27A C26A 130.0(15)
N9 C27A C28A 104.0(13)
C26A C27A C28A 125.8(15)
C27A C26A C25A 114.3(14)
C27A C26A H26A 122.9
C25A C26A H26A 122.9
N11 C28A C27A 126.8(12)
N11 C28A H28A 116.6
C27A C28A H28A 116.6
C24B C25B C26B 116.4(14)
C24B C25B H25B 121.8
C26B C25B H25B 121.8
N9 C23B C24B 129.6(16)
N9 C23B H23B 115.2
C24B C23B H23B 115.2
C25B C24B C23B 124(2)
C25B C24B H24B 117.8
C23B C24B H24B 117.8
C26B C27B C28B 120.5(14)
C26B C27B N9 119.5(12)
C28B C27B N9 119.9(12)
C27B C26B C25B 118.9(13)
C27B C26B H26B 120.5
C25B C26B H26B 120.5
N11 C28B C27B 103.2(12)
N11 C28B H28B 128.4
C27B C28B H28B 128.4

loop_
_geom_bond_atom_site_label_1
_geom_bond_atom_site_label_2
_geom_bond_distance
Fe1 N31 1.875(3)
Fe1 N2 1.878(3)
Fe1 N1 1.958(4)
Fe1 N32 1.986(3)
Fe1 N29 2.031(3)
Fe1 N4 2.035(3)
Fe3 N18 1.872(4)
Fe3 N15 1.886(4)
Fe3 N17 1.977(4)
Fe3 N16 1.979(4)
Fe3 N13 2.036(4)
Fe3 N20 2.063(4)
Fe2 N7 2.010(4)
Fe2 N11 2.021(6)
Fe2 N8 2.093(4)
Fe2 N9 2.109(5)
Fe2 N12 2.120(5)
Fe2 N5 2.165(4)
Fe4 N26 1.904(6)
Fe4 N23 1.907(6)
Fe4 N24 1.986(5)
Fe4 N25 2.029(5)
Fe4 N28 2.078(4)
Fe4 N21 2.113(4)
N1 C1 1.345(6)
N1 C5 1.368(5)
N29 C76 1.344(5)
N29 C75 1.400(5)
F6 B2 1.361(7)
N31 C83 1.302(6)
N31 N30 1.356(5)
N4 C10 1.346(5)
N4 C7 1.381(5)
F5 B2 1.366(7)
N30 C75 1.330(6)
N3 C7 1.341(6)
N3 N2 1.366(5)
N3 H3N 0.8800
N20 C54 1.349(6)
N20 C51 1.364(6)
N32 C88 1.345(5)
N32 C84 1.356(6)
N5 C10 1.346(5)
N5 C9 1.368(6)
N2 C6 1.293(6)
N18 C50 1.302(6)
N18 N19 1.354(5)
N19 C51 1.354(6)
N19 H19N 0.8800
N28 C76 1.352(5)
N28 C73 1.376(6)
F17 B5 1.378(9)
F20 B5 1.368(9)
N6 C9 1.358(6)
N6 N7 1.360(6)
N6 H6N 0.8800
N17 C45 1.335(6)
N17 C49 1.367(6)
F2 B1 1.396(9)
N7 C17 1.290(6)
F15 B4 1.415(10)
N12 C32 1.348(6)
N12 C29 1.381(7)
N21 C54 1.348(6)
N21 C53 1.359(7)
F4 B1 1.372(8)
N16 C44 1.333(7)
N16 C40 1.373(6)
F1 B1 1.418(8)
N13 C32 1.329(6)
N13 C31 1.413(6)
N38 C100 1.125(6)
N15 C39 1.303(7)
N15 N14 1.354(6)
N8 C22 1.335(6)
N8 C18 1.350(7)
F8 B2 1.368(8)
N14 C31 1.328(7)
N26 C72 1.311(7)
N26 N27 1.353(7)
C7 C8 1.382(6)
F16 B4 1.368(11)
C10 C11 1.487(6)
N27 C73 1.370(6)
N27 H27N 0.8800
C11 C16 1.391(6)
C11 C12 1.394(6)
F12 B3B 1.274(11)
F12 B3A 1.391(12)
F19 B5 1.404(8)
N37 C98 1.120(8)
F22 B6 1.402(10)
C76 C77 1.479(6)
N11 C28B 1.302(16)
N11 N10 1.335(8)
N11 C28A 1.36(2)
C5 C4 1.396(6)
C5 C6 1.438(6)
C75 C74 1.397(6)
F14 B4 1.394(10)
C83 C84 1.440(6)
C83 H83 0.9500
N22 N23 1.348(7)
N22 C53 1.361(6)
N22 H22N 0.8800
F3 B1 1.376(9)
C9 C8 1.374(6)
C84 C85 1.399(6)
C15 C16 1.384(6)
C15 C14 1.389(7)
C15 H15 0.9500
F18 B5 1.338(8)
C4 C3 1.382(7)
C4 H4 0.9500
N23 C61 1.299(7)
C33 C34 1.388(6)
C33 C38 1.396(6)
C33 C32 1.485(7)
C1 C2 1.387(6)
C1 H1 0.9500
C49 C48 1.402(6)
C49 C50 1.434(7)
C50 H50 0.9500
C34 C35 1.392(7)
C34 H34 0.9500
C51 C52 1.378(6)
C48 C47 1.376(7)
C48 H48 0.9500
F7 B2 1.364(7)
C100 C99 1.453(8)
C6 H6 0.9500
C8 H8 0.9500
N34 C92 1.120(8)
C54 C55 1.486(7)
N35 C94 1.125(7)
N10 C29 1.375(7)
N10 H10N 0.8800
C16 H16 0.9500
C88 C87 1.389(6)
C88 H88 0.9500
F23 B6 1.332(9)
C3 C2 1.378(7)
C3 H3 0.9500
C55 C60 1.392(7)
C55 C56 1.396(6)
C77 C82 1.392(7)
C77 C78 1.393(6)
C74 C73 1.360(7)
C74 H74 0.9500
C46 C47 1.376(7)
C46 C45 1.385(6)
C46 H46 0.9500
C85 C86 1.378(7)
C85 H85 0.9500
C12 C13 1.380(6)
C12 H12 0.9500
C2 H2 0.9500
C86 C87 1.378(7)
C86 H86 0.9500
C18 C19 1.393(7)
C18 C17 1.440(7)
C47 H47 0.9500
C38 C37 1.380(7)
C38 H38 0.9500
C87 H87 0.9500
N25 C67 1.358(10)
N25 C71 1.360(11)
N24 C66 1.343(10)
N24 C62 1.359(11)
C44 C43 1.388(7)
C44 H44 0.9500
C35 C36 1.389(7)
C35 H35 0.9500
N9 C27A 1.084(17)
N9 C23B 1.189(13)
N9 C23A 1.605(13)
N9 C27B 1.607(18)
C13 C14 1.384(7)
C13 H13 0.9500
C52 C53 1.377(8)
C52 H52 0.9500
C17 H17N 0.9500
C94 C93 1.447(9)
C56 C57 1.384(7)
C56 H56 0.9500
C40 C41 1.407(8)
C40 C39 1.418(9)
F24 B6 1.344(10)
F21 B6 1.348(9)
C14 H14 0.9500
C82 C81 1.388(7)
C82 H82 0.9500
C45 H45 0.9500
C60 C59 1.372(7)
C60 H60 0.9500
C78 C79 1.386(7)
C78 H78 0.9500
C39 H39 0.9500
C31 C30 1.398(8)
C29 C30 1.360(9)
C81 C80 1.379(8)
C81 H81 0.9500
C59 C58 1.386(8)
C59 H59 0.9500
C37 C36 1.385(7)
C37 H37 0.9500
C58 C57 1.390(8)
C58 H58 0.9500
C30 H30 0.9500
C57 H57 0.9500
C21 C20 1.362(10)
C21 C22 1.420(9)
C21 H21 0.9500
C22 H22 0.9500
C36 H36 0.9500
C79 C80 1.378(9)
C79 H79 0.9500
F10 B3B 1.356(11)
F10 B3A 1.381(11)
C72 C71 1.426(11)
C72 H72 0.9500
C43 C42 1.366(9)
C43 H43 0.9500
C98 C97 1.449(11)
C92 C91 1.442(10)
C19 C20 1.351(9)
C19 H19 0.9500
C20 H20 0.9500
C80 H80 0.9500
C96 N36 1.128(8)
C96 C95 1.426(9)
C41 C42 1.362(10)
C41 H41 0.9500
C71 C70 1.397(9)
C93 H93A 0.9800
C93 H93B 0.9800
C93 H93C 0.9800
C42 H42 0.9500
F11 B3B 1.247(11)
F11 B3A 1.323(11)
F13 B4 1.340(11)
C99 H99A 0.9800
C99 H99B 0.9800
C99 H99C 0.9800
C68 C69 1.340(18)
C68 C67 1.414(12)
C68 H68 0.9500
C70 C69 1.397(18)
C70 H70 0.9500
C95 H95A 0.9800
C95 H95B 0.9800
C95 H95C 0.9800
C62 C63 1.398(9)
C62 C61 1.430(12)
C61 H61 0.9500
C66 C65 1.390(10)
C66 H66 0.9500
C64 C65 1.358(19)
C64 C63 1.411(18)
C64 H64 0.9500
C67 H67 0.9500
C89 C90 1.439(12)
C89 H89A 0.9800
C89 H89B 0.9800
C89 H89C 0.9800
C69 H69 0.9500
C90 N33 1.104(11)
C63 H63 0.9500
C102 N39 1.185(13)
C102 C101 1.466(14)
C101 H10A 0.9800
C101 H10B 0.9800
C101 H10C 0.9800
C65 H65 0.9500
F9A B3A 1.261(11)
C91 H91A 0.9800
C91 H91B 0.9800
C91 H91C 0.9800
C97 H97A 0.9800
C97 H97B 0.9800
C97 H97C 0.9800
C104 C15C 1.32(2)
C104 C15B 1.33(6)
C104 C15A 1.38(3)
N40C C15C 1.19(2)
C15A N40A 1.20(4)
N40B C15B 1.20(6)
F9B B3B 1.364(12)
C25A C24A 1.30(3)
C25A C26A 1.43(3)
C25A H25A 0.9500
C23A C24A 1.371(17)
C23A H23A 0.9500
C24A H24A 0.9500
C27A C26A 1.40(2)
C27A C28A 1.48(2)
C26A H26A 0.9500
C28A H28A 0.9500
C25B C24B 1.31(3)
C25B C26B 1.425(19)
C25B H25B 0.9500
C23B C24B 1.388(18)
C23B H23B 0.9500
C24B H24B 0.9500
C27B C26B 1.41(2)
C27B C28B 1.45(2)
C26B H26B 0.9500
C28B H28B 0.9500
